data_4311480
loop_
_publ_author_name
'Jun-Ling Song'
'Chong Lei'
'Jiang-Gao Mao'

_publ_contact_author_address
;
     Fujian Institute of Research  
        on the Structure of Matter,
        Chinese Academy of Sciences,
        Fuzhou, Fujian 350002, 
    P.R.China
;
_publ_contact_author_email mjg@ms.fjirsm.ac.cn
_publ_contact_author_fax 0086-0591-3714946
_publ_contact_author_name 'Dr. Jiang-Gao Mao'
_publ_contact_author_phone 0086-0591-3704836
_publ_section_title
;
 Syntheses, Crystal Structures, and Luminescent Properties of Novel
 Layered Lanthanide Sulfonate-Phosphonates
;
_journal_name_full 'Inorganic Chemistry'
_journal_page_first 5630
_journal_page_last 5634
_journal_paper_doi 10.1021/ic049376u
_journal_volume 43
_journal_year 2004
_chemical_formula_moiety 'C12 H19 La N O15 P S'
_chemical_formula_sum 'C12 H19 La N O15 P S'
_chemical_formula_weight 619.22
_space_group_IT_number 2
_symmetry_cell_setting triclinic
_symmetry_space_group_name_Hall '-P 1'
_symmetry_space_group_name_H-M 'P -1'
_atom_sites_solution_hydrogens geom
_atom_sites_solution_primary direct
_atom_sites_solution_secondary difmap
_audit_creation_method SHELXL-97
_cell_angle_alpha 73.4210(10)
_cell_angle_beta 81.1660(10)
_cell_angle_gamma 76.8920(10)
_cell_formula_units_Z 2
_cell_length_a 7.6900(4)
_cell_length_b 11.4268(5)
_cell_length_c 12.0539(6)
_cell_measurement_temperature 293(2)
_cell_volume 984.23(8)
_computing_cell_refinement 'Smart CCD Software(Siemens, 1994)'
_computing_data_collection 'Smart CCD Software(Siemens, 1994)'
_computing_data_reduction 'Smart CCD Software(Siemens, 1994)'
_computing_molecular_graphics 'SHELXS-97 (Sheldrick, 1997)'
_computing_publication_material 'SHELXS-97 (Sheldrick, 1997)'
_computing_structure_refinement 'SHELXL-97 (Sheldrick, 1997)'
_computing_structure_solution 'SHELXS-97 (Sheldrick, 1990)'
_diffrn_ambient_temperature 293(2)
_diffrn_measured_fraction_theta_full 0.962
_diffrn_measured_fraction_theta_max 0.962
_diffrn_measurement_device_type 'Smart CCD'
_diffrn_measurement_method '\w scan'
_diffrn_radiation_monochromator graphite
_diffrn_radiation_source 'fine-focus sealed tube'
_diffrn_radiation_type MoK\a
_diffrn_radiation_wavelength 0.71073
_diffrn_reflns_av_R_equivalents 0.0311
_diffrn_reflns_av_sigmaI/netI 0.0353
_diffrn_reflns_limit_h_max 9
_diffrn_reflns_limit_h_min -9
_diffrn_reflns_limit_k_max 13
_diffrn_reflns_limit_k_min -13
_diffrn_reflns_limit_l_max 14
_diffrn_reflns_limit_l_min -7
_diffrn_reflns_number 4953
_diffrn_reflns_theta_full 25.03
_diffrn_reflns_theta_max 25.03
_diffrn_reflns_theta_min 1.77
_diffrn_standards_decay_% 0.9
_diffrn_standards_interval_count 0
_diffrn_standards_interval_time .
_diffrn_standards_number 0
_exptl_absorpt_coefficient_mu 2.438
_exptl_absorpt_correction_T_max 0.9014
_exptl_absorpt_correction_T_min 0.6981
_exptl_absorpt_correction_type psi-scan
_exptl_crystal_colour colorless
_exptl_crystal_density_diffrn 2.089
_exptl_crystal_density_method 'not measured'
_exptl_crystal_description brick
_exptl_crystal_F_000 612
_exptl_crystal_size_max 0.16
_exptl_crystal_size_mid 0.10
_exptl_crystal_size_min 0.06
_refine_diff_density_max 0.707
_refine_diff_density_min -0.749
_refine_diff_density_rms 0.120
_refine_ls_extinction_method none
_refine_ls_goodness_of_fit_ref 1.123
_refine_ls_hydrogen_treatment mixed
_refine_ls_matrix_type full
_refine_ls_number_parameters 280
_refine_ls_number_reflns 3349
_refine_ls_number_restraints 0
_refine_ls_restrained_S_all 1.123
_refine_ls_R_factor_all 0.0371
_refine_ls_R_factor_gt 0.0329
_refine_ls_shift/su_max 0.001
_refine_ls_shift/su_mean 0.000
_refine_ls_structure_factor_coef Fsqd
_refine_ls_weighting_details 'calc w=1/[\s^2^(Fo^2^)+(0.0000P)^2^+5.8629P] where P=(Fo^2^+2Fc^2^)/3'
_refine_ls_weighting_scheme calc
_refine_ls_wR_factor_gt 0.0735
_refine_ls_wR_factor_ref 0.0770
_reflns_number_gt 3136
_reflns_number_total 3349
_reflns_threshold_expression >2sigma(I)
_cod_data_source_file ic049376usi20040513_120442.cif
_cod_data_source_block la
_cod_depositor_comments
;
The following automatic conversions were performed:
'_exptl_absorpt_correction_type' value 'PSI-scan' changed to 'psi-scan'
according to '/home/saulius/struct/CIF-dictionaries/cif_core.dic'
dictionary named 'cif_core.dic' version 2.4.1 from 2010-06-29.

Automatic conversion script
Id: cif_fix_enum 1527 2010-12-29 10:47:43Z saulius 
;
_cod_database_code 4311480

loop_
_symmetry_equiv_pos_as_xyz
'x, y, z'
'-x, -y, -z'

loop_
_atom_site_label
_atom_site_type_symbol
_atom_site_fract_x
_atom_site_fract_y
_atom_site_fract_z
_atom_site_U_iso_or_equiv
_atom_site_adp_type
_atom_site_occupancy
_atom_site_symmetry_multiplicity
_atom_site_calc_flag
_atom_site_refinement_flags
_atom_site_disorder_assembly
_atom_site_disorder_group
La1 La 0.55635(4) 0.29829(3) 0.56352(2) 0.01644(10) Uani 1 1 d . . .
P1 P -0.41674(16) 0.51218(11) 0.73144(10) 0.0161(3) Uani 1 1 d . . .
S1 S 0.08953(16) -0.06645(11) 1.25939(10) 0.0194(3) Uani 1 1 d . . .
N1 N -0.0909(5) 0.5837(4) 0.7358(4) 0.0206(9) Uani 1 1 d . . .
H01A H -0.1357 0.6524 0.6805 0.025 Uiso 1 1 calc R . .
C1 C -0.2463(6) 0.5341(5) 0.8110(4) 0.0205(10) Uani 1 1 d . . .
H1A H -0.3035 0.5910 0.8580 0.025 Uiso 1 1 calc R . .
H1B H -0.2007 0.4549 0.8634 0.025 Uiso 1 1 calc R . .
C2 C 0.0266(7) 0.4922(5) 0.6749(5) 0.0242(11) Uani 1 1 d . . .
H2A H -0.0463 0.4615 0.6348 0.029 Uiso 1 1 calc R . .
H2B H 0.0866 0.4219 0.7316 0.029 Uiso 1 1 calc R . .
C3 C 0.1653(7) 0.5540(5) 0.5881(4) 0.0233(11) Uani 1 1 d . . .
C4 C 0.0142(8) 0.6229(6) 0.8079(6) 0.0355(14) Uani 1 1 d . . .
H4A H -0.0627 0.6835 0.8438 0.053 Uiso 1 1 calc R . .
H4B H 0.1102 0.6588 0.7596 0.053 Uiso 1 1 calc R . .
H4C H 0.0629 0.5519 0.8671 0.053 Uiso 1 1 calc R . .
C11 C 0.1806(6) -0.0374(4) 1.1118(4) 0.0167(10) Uani 1 1 d . . .
C12 C 0.2235(7) -0.1351(5) 1.0601(4) 0.0207(10) Uani 1 1 d . . .
H12A H 0.1994 -0.2130 1.1006 0.025 Uiso 1 1 calc R . .
C13 C 0.3040(6) -0.1149(4) 0.9453(4) 0.0185(10) Uani 1 1 d . . .
C14 C 0.3379(7) 0.0028(5) 0.8841(4) 0.0205(10) Uani 1 1 d . . .
H14A H 0.3897 0.0163 0.8077 0.025 Uiso 1 1 calc R . .
C15 C 0.2935(6) 0.0999(4) 0.9384(4) 0.0174(10) Uani 1 1 d . . .
C16 C 0.2159(6) 0.0794(4) 1.0523(4) 0.0192(10) Uani 1 1 d . . .
H16A H 0.1875 0.1438 1.0888 0.023 Uiso 1 1 calc R . .
C17 C 0.3616(7) -0.2160(5) 0.8852(4) 0.0235(11) Uani 1 1 d . . .
C18 C 0.3339(6) 0.2239(5) 0.8695(4) 0.0200(10) Uani 1 1 d . . .
O1 O 0.1298(5) 0.6680(4) 0.5440(4) 0.0376(10) Uani 1 1 d . . .
O2 O 0.3120(5) 0.4852(3) 0.5639(3) 0.0255(8) Uani 1 1 d . . .
O3 O 0.4565(6) -0.2027(4) 0.7943(4) 0.0423(11) Uani 1 1 d . . .
O4 O 0.3053(5) -0.3203(3) 0.9387(3) 0.0310(9) Uani 1 1 d . . .
H4D H 0.3448 -0.3719 0.9011 0.047 Uiso 1 1 calc R . .
O5 O 0.3160(6) 0.3062(3) 0.9283(3) 0.0320(9) Uani 1 1 d . . .
O6 O 0.3798(5) 0.2429(3) 0.7659(3) 0.0289(9) Uani 1 1 d . . .
O7 O -0.0127(5) 0.0515(3) 1.2764(3) 0.0321(9) Uani 1 1 d . . .
O8 O 0.2478(5) -0.1080(3) 1.3258(3) 0.0279(8) Uani 1 1 d . . .
O9 O -0.0129(5) -0.1628(4) 1.2764(3) 0.0329(9) Uani 1 1 d . . .
O11 O -0.5758(5) 0.5038(3) 0.8271(3) 0.0218(8) Uani 1 1 d . . .
H11A H -0.5908 0.4317 0.8503 0.033 Uiso 1 1 calc R . .
O12 O -0.3476(5) 0.3921(3) 0.6958(3) 0.0218(7) Uani 1 1 d . . .
O13 O -0.4507(5) 0.6269(3) 0.6319(3) 0.0225(8) Uani 1 1 d . . .
O1W O 0.3121(6) 0.1808(5) 0.5722(4) 0.0481(12) Uani 1 1 d . . .
O2W O 0.6730(6) 0.1374(4) 0.4367(4) 0.0487(12) Uani 1 1 d . . .
O3W O 0.2396(6) 0.1588(4) 0.3616(4) 0.0441(11) Uani 1 1 d . . .

loop_
_atom_site_aniso_label
_atom_site_aniso_U_11
_atom_site_aniso_U_22
_atom_site_aniso_U_33
_atom_site_aniso_U_23
_atom_site_aniso_U_13
_atom_site_aniso_U_12
La1 0.01979(16) 0.01525(15) 0.01406(15) -0.00384(10) 0.00054(10) -0.00431(10)
P1 0.0193(6) 0.0158(6) 0.0145(6) -0.0052(5) -0.0009(5) -0.0051(5)
S1 0.0224(6) 0.0200(6) 0.0144(6) -0.0038(5) 0.0012(5) -0.0038(5)
N1 0.020(2) 0.023(2) 0.020(2) -0.0079(18) 0.0005(17) -0.0063(17)
C1 0.017(2) 0.025(3) 0.020(3) -0.007(2) 0.0015(19) -0.006(2)
C2 0.019(3) 0.022(3) 0.030(3) -0.009(2) 0.007(2) -0.005(2)
C3 0.020(3) 0.031(3) 0.020(3) -0.008(2) 0.003(2) -0.008(2)
C4 0.025(3) 0.050(4) 0.044(4) -0.029(3) 0.001(3) -0.014(3)
C11 0.019(2) 0.018(2) 0.011(2) -0.0024(18) -0.0028(18) -0.0012(19)
C12 0.025(3) 0.016(2) 0.020(3) -0.0011(19) -0.003(2) -0.007(2)
C13 0.022(2) 0.016(2) 0.017(2) -0.0048(19) -0.004(2) -0.0007(19)
C14 0.022(3) 0.022(3) 0.016(2) -0.002(2) -0.002(2) -0.003(2)
C15 0.021(2) 0.014(2) 0.017(2) -0.0042(19) -0.0011(19) -0.0047(19)
C16 0.023(3) 0.016(2) 0.020(2) -0.0067(19) 0.000(2) -0.0043(19)
C17 0.029(3) 0.020(3) 0.023(3) -0.008(2) -0.002(2) -0.006(2)
C18 0.020(2) 0.024(3) 0.016(3) -0.003(2) 0.0014(19) -0.007(2)
O1 0.029(2) 0.025(2) 0.043(3) 0.0039(18) 0.0098(18) 0.0000(17)
O2 0.0181(18) 0.029(2) 0.029(2) -0.0125(16) 0.0028(15) 0.0010(15)
O3 0.067(3) 0.028(2) 0.030(2) -0.0127(18) 0.021(2) -0.018(2)
O4 0.045(2) 0.0223(19) 0.029(2) -0.0139(16) 0.0101(18) -0.0120(17)
O5 0.050(2) 0.0193(19) 0.028(2) -0.0104(16) 0.0095(18) -0.0130(17)
O6 0.041(2) 0.027(2) 0.019(2) -0.0023(15) 0.0027(16) -0.0159(17)
O7 0.038(2) 0.027(2) 0.027(2) -0.0126(16) 0.0042(17) 0.0063(17)
O8 0.030(2) 0.029(2) 0.0206(19) 0.0007(16) -0.0100(16) -0.0016(16)
O9 0.035(2) 0.040(2) 0.028(2) -0.0100(18) 0.0103(17) -0.0231(18)
O11 0.0258(19) 0.0170(17) 0.0246(19) -0.0083(14) 0.0057(15) -0.0096(14)
O12 0.0258(19) 0.0168(17) 0.0248(19) -0.0077(14) -0.0037(15) -0.0044(14)
O13 0.035(2) 0.0171(17) 0.0173(18) -0.0041(14) -0.0024(15) -0.0084(15)
O1W 0.051(3) 0.078(3) 0.033(2) -0.022(2) 0.012(2) -0.048(3)
O2W 0.050(3) 0.049(3) 0.049(3) -0.029(2) -0.009(2) 0.009(2)
O3W 0.051(3) 0.043(3) 0.044(3) -0.018(2) -0.004(2) -0.012(2)

loop_
_atom_type_symbol
_atom_type_description
_atom_type_scat_dispersion_real
_atom_type_scat_dispersion_imag
_atom_type_scat_source
C C 0.0033 0.0016 'International Tables Vol C Tables 4.2.6.8 and 6.1.1.4'
H H 0.0000 0.0000 'International Tables Vol C Tables 4.2.6.8 and 6.1.1.4'
N N 0.0061 0.0033 'International Tables Vol C Tables 4.2.6.8 and 6.1.1.4'
O O 0.0106 0.0060 'International Tables Vol C Tables 4.2.6.8 and 6.1.1.4'
P P 0.1023 0.0942 'International Tables Vol C Tables 4.2.6.8 and 6.1.1.4'
S S 0.1246 0.1234 'International Tables Vol C Tables 4.2.6.8 and 6.1.1.4'
La La -0.2871 2.4523 'International Tables Vol C Tables 4.2.6.8 and 6.1.1.4'

loop_
_geom_angle_atom_site_label_1
_geom_angle_atom_site_label_2
_geom_angle_atom_site_label_3
_geom_angle
_geom_angle_site_symmetry_1
_geom_angle_site_symmetry_3
_geom_angle_publ_flag
O12 La1 O13 135.69(11) 1_655 2_566 ?
O12 La1 O8 81.96(12) 1_655 2_657 ?
O13 La1 O8 136.39(12) 2_566 2_657 ?
O12 La1 O2 77.49(12) 1_655 . ?
O13 La1 O2 72.74(12) 2_566 . ?
O8 La1 O2 149.29(12) 2_657 . ?
O12 La1 O1W 135.40(13) 1_655 . ?
O13 La1 O1W 74.95(13) 2_566 . ?
O8 La1 O1W 92.17(15) 2_657 . ?
O2 La1 O1W 86.78(15) . . ?
O12 La1 O6 69.80(12) 1_655 . ?
O13 La1 O6 130.36(12) 2_566 . ?
O8 La1 O6 75.93(12) 2_657 . ?
O2 La1 O6 75.67(12) . . ?
O1W La1 O6 65.91(13) . . ?
O12 La1 O1 80.93(13) 1_655 2_666 ?
O13 La1 O1 85.28(13) 2_566 2_666 ?
O8 La1 O1 79.81(12) 2_657 2_666 ?
O2 La1 O1 118.54(12) . 2_666 ?
O1W La1 O1 141.67(14) . 2_666 ?
O6 La1 O1 144.05(13) . 2_666 ?
O12 La1 O2W 142.44(13) 1_655 . ?
O13 La1 O2W 66.95(13) 2_566 . ?
O8 La1 O2W 69.44(13) 2_657 . ?
O2 La1 O2W 137.78(13) . . ?
O1W La1 O2W 71.39(15) . . ?
O6 La1 O2W 122.81(14) . . ?
O1 La1 O2W 70.71(15) 2_666 . ?
O12 La1 O2 70.13(11) 1_655 2_666 ?
O13 La1 O2 69.50(11) 2_566 2_666 ?
O8 La1 O2 122.63(11) 2_657 2_666 ?
O2 La1 O2 70.85(12) . 2_666 ?
O1W La1 O2 142.16(14) . 2_666 ?
O6 La1 O2 132.02(11) . 2_666 ?
O1 La1 O2 47.70(11) 2_666 2_666 ?
O2W La1 O2 105.03(13) . 2_666 ?
O12 La1 C3 76.04(13) 1_655 2_666 ?
O13 La1 C3 74.80(13) 2_566 2_666 ?
O8 La1 C3 101.80(13) 2_657 2_666 ?
O2 La1 C3 95.14(13) . 2_666 ?
O1W La1 C3 147.59(14) . 2_666 ?
O6 La1 C3 145.77(13) . 2_666 ?
O1 La1 C3 23.49(13) 2_666 2_666 ?
O2W La1 C3 86.25(15) . 2_666 ?
O2 La1 C3 24.33(12) 2_666 2_666 ?
O13 P1 O12 114.8(2) . . ?
O13 P1 O11 112.8(2) . . ?
O12 P1 O11 112.91(19) . . ?
O13 P1 C1 106.7(2) . . ?
O12 P1 C1 107.8(2) . . ?
O11 P1 C1 100.4(2) . . ?
O9 S1 O7 115.5(2) . . ?
O9 S1 O8 112.9(2) . . ?
O7 S1 O8 110.7(2) . . ?
O9 S1 C11 105.9(2) . . ?
O7 S1 C11 106.7(2) . . ?
O8 S1 C11 104.2(2) . . ?
C4 N1 C1 109.0(4) . . ?
C4 N1 C2 111.0(4) . . ?
C1 N1 C2 112.9(4) . . ?
N1 C1 P1 114.9(3) . . ?
N1 C2 C3 110.1(4) . . ?
O1 C3 O2 123.3(5) . . ?
O1 C3 C2 119.1(4) . . ?
O2 C3 C2 117.6(5) . . ?
O1 C3 La1 57.0(3) . 2_666 ?
O2 C3 La1 66.9(3) . 2_666 ?
C2 C3 La1 171.8(3) . 2_666 ?
C12 C11 C16 121.1(4) . . ?
C12 C11 S1 118.4(4) . . ?
C16 C11 S1 120.4(4) . . ?
C11 C12 C13 119.0(4) . . ?
C14 C13 C12 120.3(4) . . ?
C14 C13 C17 117.3(4) . . ?
C12 C13 C17 122.4(4) . . ?
C15 C14 C13 119.6(4) . . ?
C16 C15 C14 120.0(4) . . ?
C16 C15 C18 122.4(4) . . ?
C14 C15 C18 117.6(4) . . ?
C15 C16 C11 119.9(4) . . ?
O3 C17 O4 123.1(5) . . ?
O3 C17 C13 121.5(5) . . ?
O4 C17 C13 115.4(4) . . ?
O6 C18 O5 124.1(5) . . ?
O6 C18 C15 120.4(5) . . ?
O5 C18 C15 115.5(4) . . ?
C3 O1 La1 99.5(3) . 2_666 ?
C3 O2 La1 161.8(3) . . ?
C3 O2 La1 88.8(3) . 2_666 ?
La1 O2 La1 109.15(12) . 2_666 ?
C18 O6 La1 163.5(4) . . ?
S1 O8 La1 142.7(2) . 2_657 ?
P1 O12 La1 133.5(2) . 1_455 ?
P1 O13 La1 142.4(2) . 2_566 ?

loop_
_geom_bond_atom_site_label_1
_geom_bond_atom_site_label_2
_geom_bond_distance
_geom_bond_site_symmetry_2
_geom_bond_publ_flag
La1 O12 2.436(3) 1_655 ?
La1 O13 2.463(3) 2_566 ?
La1 O8 2.500(3) 2_657 ?
La1 O2 2.505(3) . ?
La1 O1W 2.519(4) . ?
La1 O6 2.586(4) . ?
La1 O1 2.613(4) 2_666 ?
La1 O2W 2.638(4) . ?
La1 O2 2.827(4) 2_666 ?
La1 C3 3.073(5) 2_666 ?
P1 O13 1.506(4) . ?
P1 O12 1.512(3) . ?
P1 O11 1.546(3) . ?
P1 C1 1.836(5) . ?
S1 O9 1.446(4) . ?
S1 O7 1.451(4) . ?
S1 O8 1.472(4) . ?
S1 C11 1.775(5) . ?
N1 C4 1.488(7) . ?
N1 C1 1.501(6) . ?
N1 C2 1.501(6) . ?
C2 C3 1.520(7) . ?
C3 O1 1.242(6) . ?
C3 O2 1.267(6) . ?
C3 La1 3.073(5) 2_666 ?
C11 C12 1.383(7) . ?
C11 C16 1.388(7) . ?
C12 C13 1.403(7) . ?
C13 C14 1.397(7) . ?
C13 C17 1.485(7) . ?
C14 C15 1.396(7) . ?
C15 C16 1.388(7) . ?
C15 C18 1.498(7) . ?
C17 O3 1.210(6) . ?
C17 O4 1.317(6) . ?
C18 O6 1.215(6) . ?
C18 O5 1.302(6) . ?
O1 La1 2.613(4) 2_666 ?
O2 La1 2.827(4) 2_666 ?
O8 La1 2.500(3) 2_657 ?
O12 La1 2.436(3) 1_455 ?
O13 La1 2.463(3) 2_566 ?
